data_7703480
loop_
_publ_author_name
'W\"ohlbrandt, Stephan'
'Igeska, Angela'
'Svensson Grape, Erik'
'\/Oien-\/Odegaard, Sigurd'
'Ken Inge, A.'
'Stock, Norbert'

_publ_section_title
;
 Permanent porosity and role of sulfonate groups in coordination networks
 constructed from a new polyfunctional phosphonato-sulfonate linker
 molecule.
;
_journal_issue 8
_journal_name_full 'Dalton transactions (Cambridge, England : 2003)'
_journal_page_first 2724
_journal_page_last 2733
_journal_paper_doi 10.1039/c9dt04571f
_journal_volume 49
_journal_year 2020
_chemical_formula_moiety '0.25(C72 H88 Ba8 N8 O80 P16 S8), O'
_chemical_formula_sum 'C18 H20 Ba2 N2 O21 P4 S2'
_chemical_formula_weight 1063.04
_space_group_crystal_system orthorhombic
_space_group_IT_number 40
_space_group_name_Hall 'A 2 -2a'
_space_group_name_H-M_alt 'A m a 2'
_atom_sites_solution_hydrogens mixed
_audit_creation_date 2020-01-23
_audit_creation_method
;
Olex2 1.2
(compiled 2018.05.29 svn.r3508 for OlexSys, GUI svn.r5506)
;
_audit_update_record
;
2020-02-04 deposited with the CCDC.	2020-02-07 downloaded from the CCDC.
;
_cell_angle_alpha 90
_cell_angle_beta 90
_cell_angle_gamma 90
_cell_formula_units_Z 4
_cell_length_a 15.596(3)
_cell_length_b 24.683(5)
_cell_length_c 8.7490(17)
_cell_measurement_reflns_used 20474
_cell_measurement_temperature 170.00
_cell_measurement_theta_max 57.54
_cell_measurement_theta_min 3.3
_cell_volume 3368.0(11)
_computing_cell_refinement 'X-Area (STOE 2007)'
_computing_data_collection 'X-Area (STOE 2007)'
_computing_molecular_graphics 'Olex2 (Dolomanov et al., 2009)'
_computing_publication_material 'Olex2 (Dolomanov et al., 2009)'
_computing_structure_refinement 'ShelXL (Sheldrick, 2015)'
_computing_structure_solution 'ShelXT (Sheldrick, 2014)'
_diffrn_ambient_temperature 170.15
_diffrn_measured_fraction_theta_full 0.997
_diffrn_measured_fraction_theta_max 0.996
_diffrn_measurement_device_type 'STOE IPDS-2'
_diffrn_measurement_method 'Omega scan'
_diffrn_radiation_type MoK\a
_diffrn_radiation_wavelength 0.71073
_diffrn_reflns_av_R_equivalents 0.1717
_diffrn_reflns_av_unetI/netI 0.0803
_diffrn_reflns_Laue_measured_fraction_full 0.997
_diffrn_reflns_Laue_measured_fraction_max 0.996
_diffrn_reflns_limit_h_max 20
_diffrn_reflns_limit_h_min -20
_diffrn_reflns_limit_k_max 32
_diffrn_reflns_limit_k_min -30
_diffrn_reflns_limit_l_max 11
_diffrn_reflns_limit_l_min -11
_diffrn_reflns_number 20223
_diffrn_reflns_point_group_measured_fraction_full 0.995
_diffrn_reflns_point_group_measured_fraction_max 0.991
_diffrn_reflns_theta_full 25.242
_diffrn_reflns_theta_max 28.303
_diffrn_reflns_theta_min 2.104
_exptl_absorpt_coefficient_mu 2.725
_exptl_absorpt_correction_T_max 0.6281
_exptl_absorpt_correction_T_min 0.1468
_exptl_absorpt_correction_type numerical
_exptl_absorpt_process_details 'X-RED and X-SHAPE (STOE, 2008)'
_exptl_crystal_colour white
_exptl_crystal_colour_primary white
_exptl_crystal_density_diffrn 2.097
_exptl_crystal_description flake
_exptl_crystal_F_000 2056
_exptl_crystal_size_max 0.5
_exptl_crystal_size_mid 0.3
_exptl_crystal_size_min 0.1
_refine_diff_density_max 1.503
_refine_diff_density_min -2.122
_refine_diff_density_rms 0.212
_refine_ls_abs_structure_details
;
 Flack x determined using 1573 quotients [(I+)-(I-)]/[(I+)+(I-)]
 (Parsons and Flack (2004), Acta Cryst. A60, s61).
;
_refine_ls_abs_structure_Flack -0.02(3)
_refine_ls_extinction_coef 0.0023(5)
_refine_ls_extinction_expression Fc^*^=kFc[1+0.001xFc^2^\l^3^/sin(2\q)]^-1/4^
_refine_ls_extinction_method SHELXL
_refine_ls_goodness_of_fit_ref 1.087
_refine_ls_hydrogen_treatment mixed
_refine_ls_matrix_type full
_refine_ls_number_parameters 248
_refine_ls_number_reflns 4303
_refine_ls_number_restraints 1
_refine_ls_restrained_S_all 1.087
_refine_ls_R_factor_all 0.0708
_refine_ls_R_factor_gt 0.0662
_refine_ls_shift/su_max 0.000
_refine_ls_shift/su_mean 0.000
_refine_ls_structure_factor_coef Fsqd
_refine_ls_weighting_details 'w=1/[\s^2^(Fo^2^)+(0.1122P)^2^+4.4236P] where P=(Fo^2^+2Fc^2^)/3'
_refine_ls_weighting_scheme calc
_refine_ls_wR_factor_gt 0.1812
_refine_ls_wR_factor_ref 0.1867
_reflns_Friedel_coverage 0.870
_reflns_Friedel_fraction_full 0.992
_reflns_Friedel_fraction_max 0.984
_reflns_number_gt 3882
_reflns_number_total 4303
_reflns_threshold_expression 'I > 2\s(I)'
_cod_data_source_file c9dt04571f2.cif
_cod_data_source_block baspp
_cod_depositor_comments 'Adding full bibliography for 7703479--7703482.cif.'
_cod_original_cell_volume 3367.9(12)
_cod_database_code 7703480
_shelxl_version_number 2013-4
_shelx_space_group_comment
;
The symmetry employed for this shelxl refinement is uniquely defined
by the following loop, which should always be used as a source of
symmetry information in preference to the above space-group names.
They are only intended as comments.
;
_olex2_refinement_description
;
1. Fixed Uiso
 At 1.2 times of:
  All C(H) groups, All C(H,H) groups, All N(H) groups
2.a Ternary CH refined with riding coordinates:
 N1(H1), N2(H2)
2.b Secondary CH2 refined with riding coordinates:
 C10(H10A,H10B), C12(H12A,H12B)
2.c Aromatic/amide H refined with riding coordinates:
 C2(H2A), C3(H3), C6(H6), C7(H7)
;
_olex2_submission_special_instructions 'No special instructions were received'

loop_
_space_group_symop_operation_xyz
'x, y, z'
'-x, -y, z'
'-x+1/2, y, z'
'x+1/2, -y, z'
'x, y+1/2, z+1/2'
'-x, -y+1/2, z+1/2'
'-x+1/2, y+1/2, z+1/2'
'x+1/2, -y+1/2, z+1/2'

loop_
_atom_site_label
_atom_site_type_symbol
_atom_site_fract_x
_atom_site_fract_y
_atom_site_fract_z
_atom_site_U_iso_or_equiv
_atom_site_adp_type
_atom_site_occupancy
_atom_site_site_symmetry_order
_atom_site_calc_flag
_atom_site_refinement_flags_posn
_atom_site_refinement_flags_adp
_atom_site_refinement_flags_occupancy
Ba1 Ba 0.44778(4) 0.24590(2) 0.32093(16) 0.0398(3) Uani 1 1 d . . .
O1 O 0.5990(7) 0.2477(3) 0.1528(13) 0.047(2) Uani 1 1 d . . .
P1 P 0.5675(2) 0.14133(13) 0.4897(3) 0.0408(6) Uani 1 1 d . . .
O11 O 0.5712(5) 0.1975(3) 0.5514(10) 0.0460(17) Uani 1 1 d . . .
O12 O 0.5116(6) 0.1357(4) 0.3529(10) 0.051(2) Uani 1 1 d . . .
O13 O 0.5441(6) 0.0997(4) 0.6161(12) 0.048(2) Uani 1 1 d . . .
P2 P 0.5770(2) 0.36144(12) 0.4898(3) 0.0409(6) Uani 1 1 d . . .
O21 O 0.5197(6) 0.3509(4) 0.3581(10) 0.055(2) Uani 1 1 d . . .
O22 O 0.6081(6) 0.3129(3) 0.5740(11) 0.053(2) Uani 1 1 d . . .
O23 O 0.5384(6) 0.4050(4) 0.5984(12) 0.049(2) Uani 1 1 d . . .
S3 S 0.7500 -0.15783(16) 0.4863(4) 0.0391(8) Uani 1 2 d S T P
O31 O 0.7500 -0.1797(6) 0.6388(16) 0.083(6) Uani 1 2 d S T P
O32 O 0.6755(9) -0.1707(5) 0.407(2) 0.099(5) Uani 1 1 d . . .
S4 S 0.7500 0.66445(16) 0.4641(4) 0.0382(8) Uani 1 2 d S T P
O41 O 0.7500 0.6908(5) 0.6155(13) 0.041(2) Uani 1 2 d S T P
O42 O 0.6722(5) 0.6749(3) 0.3801(11) 0.0452(18) Uani 1 1 d . . .
N1 N 0.7500 0.1239(5) 0.5134(14) 0.037(2) Uani 1 2 d S T P
H1 H 0.7500 0.1606 0.5621 0.044 Uiso 1 2 calc RS T P
N2 N 0.7500 0.3897(5) 0.5043(15) 0.038(2) Uani 1 2 d S T P
H2 H 0.7500 0.3521 0.5468 0.046 Uiso 1 2 calc RS T P
C1 C 0.7500 -0.0863(7) 0.512(2) 0.040(3) Uani 1 2 d S T P
C2 C 0.6731(7) -0.0589(5) 0.5288(14) 0.042(2) Uani 1 1 d . . .
H2A H 0.6203 -0.0774 0.5145 0.051 Uiso 1 1 calc R . .
C3 C 0.6735(8) -0.0043(5) 0.5666(16) 0.043(2) Uani 1 1 d . . .
H3 H 0.6207 0.0144 0.5775 0.051 Uiso 1 1 calc R . .
C4 C 0.7500 0.0231(7) 0.5886(19) 0.040(3) Uani 1 2 d S T P
C5 C 0.7500 0.5947(7) 0.507(2) 0.038(3) Uani 1 2 d S T P
C6 C 0.8275(7) 0.5678(5) 0.5309(14) 0.042(2) Uani 1 1 d . . .
H6 H 0.8803 0.5864 0.5174 0.051 Uiso 1 1 calc R . .
C7 C 0.8269(8) 0.5140(5) 0.5750(15) 0.043(2) Uani 1 1 d . . .
H7 H 0.8797 0.4956 0.5908 0.052 Uiso 1 1 calc R . .
C8 C 0.7500 0.4863(7) 0.5967(18) 0.040(3) Uani 1 2 d S T P
C9 C 0.7500 0.4276(7) 0.642(2) 0.045(4) Uani 1 2 d S T P
H9 H 0.809(9) 0.413(6) 0.705(17) 0.053 Uiso 1 1 d R . .
C10 C 0.6704(6) 0.3940(5) 0.4075(13) 0.040(2) Uani 1 1 d . . .
H10A H 0.6821 0.3776 0.3064 0.048 Uiso 1 1 calc R . .
H10B H 0.6573 0.4328 0.3909 0.048 Uiso 1 1 calc R . .
C11 C 0.7500 0.0819(7) 0.639(2) 0.042(4) Uani 1 2 d S T P
H11 H 0.697(9) 0.095(6) 0.697(17) 0.050 Uiso 1 1 d R . .
C12 C 0.6710(7) 0.1196(5) 0.4138(13) 0.042(2) Uani 1 1 d . . .
H12A H 0.6652 0.0812 0.3826 0.051 Uiso 1 1 calc R . .
H12B H 0.6820 0.1408 0.3197 0.051 Uiso 1 1 calc R . .
O2 O 0.7500 0.2350(6) 0.520(3) 0.071(4) Uani 1 2 d S T P

loop_
_atom_site_aniso_label
_atom_site_aniso_U_11
_atom_site_aniso_U_22
_atom_site_aniso_U_33
_atom_site_aniso_U_23
_atom_site_aniso_U_13
_atom_site_aniso_U_12
Ba1 0.0368(4) 0.0412(4) 0.0413(4) 0.0020(8) 0.0028(3) 0.00245(17)
O1 0.039(4) 0.055(5) 0.047(5) 0.004(3) 0.007(4) 0.001(3)
P1 0.0361(11) 0.0416(14) 0.0446(14) -0.0005(12) -0.0008(13) 0.0040(11)
O11 0.053(4) 0.040(4) 0.045(4) -0.004(3) 0.003(4) 0.001(3)
O12 0.046(4) 0.058(5) 0.050(5) -0.002(4) -0.008(4) 0.009(4)
O13 0.042(4) 0.048(5) 0.053(5) 0.004(4) 0.007(3) -0.003(3)
P2 0.0355(12) 0.0443(14) 0.0428(14) -0.0007(12) -0.0007(13) -0.0047(11)
O21 0.045(4) 0.067(6) 0.053(5) 0.002(4) -0.009(4) -0.013(4)
O22 0.063(5) 0.042(4) 0.053(4) 0.002(4) 0.006(4) 0.001(4)
O23 0.045(4) 0.048(5) 0.053(5) 0.002(4) 0.007(4) 0.004(4)
S3 0.0378(16) 0.0376(17) 0.042(2) -0.0015(14) 0.000 0.000
O31 0.167(19) 0.040(7) 0.042(7) -0.004(5) 0.000 0.000
O32 0.094(8) 0.043(5) 0.159(13) -0.008(6) -0.074(9) 0.002(5)
S4 0.0361(16) 0.0392(17) 0.039(2) -0.0013(14) 0.000 0.000
O41 0.035(5) 0.043(6) 0.046(6) -0.003(4) 0.000 0.000
O42 0.041(4) 0.041(4) 0.053(4) -0.002(3) -0.008(3) 0.000(3)
N1 0.032(5) 0.039(6) 0.039(6) 0.000(5) 0.000 0.000
N2 0.031(5) 0.047(7) 0.037(6) 0.001(5) 0.000 0.000
C1 0.031(6) 0.041(8) 0.047(8) 0.003(6) 0.000 0.000
C2 0.040(5) 0.038(5) 0.050(6) -0.005(4) 0.001(4) -0.002(4)
C3 0.040(5) 0.038(6) 0.050(6) -0.004(5) -0.002(5) -0.001(4)
C4 0.039(7) 0.037(7) 0.044(8) -0.004(6) 0.000 0.000
C5 0.026(6) 0.037(8) 0.052(8) -0.006(6) 0.000 0.000
C6 0.033(4) 0.039(5) 0.056(6) 0.004(5) -0.006(4) 0.000(4)
C7 0.039(5) 0.045(6) 0.045(5) -0.001(5) 0.002(5) 0.002(5)
C8 0.041(7) 0.040(8) 0.038(7) -0.003(6) 0.000 0.000
C9 0.052(9) 0.035(8) 0.046(8) -0.004(7) 0.000 0.000
C10 0.032(4) 0.042(5) 0.045(5) -0.001(4) -0.007(4) 0.001(4)
C11 0.051(9) 0.031(7) 0.042(8) 0.002(6) 0.000 0.000
C12 0.036(5) 0.052(6) 0.040(5) -0.003(4) -0.005(4) -0.001(4)
O2 0.043(6) 0.053(7) 0.117(14) 0.005(9) 0.000 0.000

loop_
_atom_type_symbol
_atom_type_description
_atom_type_scat_dispersion_real
_atom_type_scat_dispersion_imag
_atom_type_scat_source
C C 0.0033 0.0016 'International Tables Vol C Tables 4.2.6.8 and 6.1.1.4'
H H 0.0000 0.0000 'International Tables Vol C Tables 4.2.6.8 and 6.1.1.4'
Ba Ba -0.3244 2.2819 'International Tables Vol C Tables 4.2.6.8 and 6.1.1.4'
N N 0.0061 0.0033 'International Tables Vol C Tables 4.2.6.8 and 6.1.1.4'
O O 0.0106 0.0060 'International Tables Vol C Tables 4.2.6.8 and 6.1.1.4'
P P 0.1023 0.0942 'International Tables Vol C Tables 4.2.6.8 and 6.1.1.4'
S S 0.1246 0.1234 'International Tables Vol C Tables 4.2.6.8 and 6.1.1.4'

loop_
_geom_angle_atom_site_label_1
_geom_angle_atom_site_label_2
_geom_angle_atom_site_label_3
_geom_angle
_geom_angle_site_symmetry_1
_geom_angle_site_symmetry_3
O1 Ba1 O1 135.9(3) . 6_655
O1 Ba1 O11 79.6(3) . .
O1 Ba1 O11 62.0(2) 6_655 .
O1 Ba1 O12 77.0(2) . .
O1 Ba1 O21 73.2(3) . .
O11 Ba1 O1 68.3(3) 6_654 .
O11 Ba1 O1 140.9(2) 6_654 6_655
O11 Ba1 O11 146.78(14) 6_654 .
O11 Ba1 O12 126.4(3) 6_654 .
O11 Ba1 O21 71.2(3) 6_654 .
O11 Ba1 O32 119.8(4) 6_654 2_655
O12 Ba1 O1 92.3(2) . 6_655
O12 Ba1 O11 49.5(2) . .
O21 Ba1 O1 86.4(2) . 6_655
O21 Ba1 O11 91.9(2) . .
O21 Ba1 O12 134.9(3) . .
O22 Ba1 O1 82.0(3) 6_654 .
O22 Ba1 O1 135.5(3) 6_654 6_655
O22 Ba1 O11 63.9(3) 6_654 6_654
O22 Ba1 O11 121.1(2) 6_654 .
O22 Ba1 O12 71.9(2) 6_654 .
O22 Ba1 O21 134.2(3) 6_654 .
O22 Ba1 O32 68.9(4) 6_654 2_655
O22 Ba1 O42 107.9(3) 6_654 2_665
O32 Ba1 O1 66.7(4) 2_655 6_655
O32 Ba1 O1 137.9(3) 2_655 .
O32 Ba1 O11 89.8(4) 2_655 .
O32 Ba1 O12 65.5(3) 2_655 .
O32 Ba1 O21 148.4(3) 2_655 .
O42 Ba1 O1 131.6(2) 2_665 .
O42 Ba1 O1 67.4(3) 2_665 6_655
O42 Ba1 O11 74.2(3) 2_665 6_654
O42 Ba1 O11 125.9(3) 2_665 .
O42 Ba1 O12 151.3(3) 2_665 .
O42 Ba1 O21 66.4(3) 2_665 .
O42 Ba1 O32 87.3(3) 2_665 2_655
Ba1 O1 Ba1 107.9(3) . 6_654
O11 P1 O13 111.5(6) . .
O11 P1 C12 111.8(5) . .
O12 P1 O11 113.7(5) . .
O12 P1 O13 111.9(6) . .
O12 P1 C12 101.4(5) . .
O13 P1 C12 105.8(5) . .
Ba1 O11 Ba1 107.5(3) 6_655 .
P1 O11 Ba1 141.1(5) . 6_655
P1 O11 Ba1 95.8(4) . .
P1 O12 Ba1 101.0(4) . .
O21 P2 O22 116.1(6) . .
O21 P2 O23 111.3(6) . .
O21 P2 C10 104.7(5) . .
O22 P2 O23 112.4(6) . .
O22 P2 C10 107.0(5) . .
O23 P2 C10 104.3(5) . .
P2 O21 Ba1 119.2(5) . .
P2 O22 Ba1 135.4(5) . 6_655
O31 S3 C1 104.7(8) . .
O32 S3 O31 112.2(8) 3_655 .
O32 S3 O31 112.2(8) . .
O32 S3 O32 113.4(16) . 3_655
O32 S3 C1 106.8(6) . .
O32 S3 C1 106.8(6) 3_655 .
S3 O32 Ba1 150.1(8) . 2_655
O41 S4 C5 103.9(8) . .
O42 S4 O41 112.3(4) 3_655 .
O42 S4 O41 112.3(4) . .
O42 S4 O42 114.6(8) . 3_655
O42 S4 C5 106.4(5) 3_655 .
O42 S4 C5 106.4(5) . .
S4 O42 Ba1 142.6(5) . 2_665
C11 N1 C12 111.8(8) . 3_655
C11 N1 C12 111.8(8) . .
C12 N1 C12 109.1(12) . 3_655
C10 N2 C9 113.6(8) 3_655 .
C10 N2 C9 113.6(8) . .
C10 N2 C10 111.0(12) 3_655 .
C2 C1 S3 119.8(8) 3_655 .
C2 C1 S3 119.8(8) . .
C2 C1 C2 120.1(16) 3_655 .
C1 C2 C3 119.7(12) . .
C4 C3 C2 120.8(12) . .
C3 C4 C3 118.9(15) . 3_655
C3 C4 C11 120.6(8) 3_655 .
C3 C4 C11 120.6(8) . .
C6 C5 S4 119.8(8) . .
C6 C5 S4 119.8(8) 3_655 .
C6 C5 C6 120.2(16) . 3_655
C7 C6 C5 119.5(12) . .
C6 C7 C8 121.0(12) . .
C7 C8 C7 118.8(17) . 3_655
C7 C8 C9 120.6(9) . .
C7 C8 C9 120.6(9) 3_655 .
C8 C9 N2 112.5(15) . .
N2 C10 P2 114.0(8) . .
N1 C11 C4 116.2(14) . .
N1 C12 P1 119.3(8) . .

loop_
_geom_bond_atom_site_label_1
_geom_bond_atom_site_label_2
_geom_bond_distance
_geom_bond_site_symmetry_2
Ba1 O1 2.998(12) 6_655
Ba1 O1 2.780(10) .
Ba1 O11 2.757(9) 6_654
Ba1 O11 3.034(9) .
Ba1 O12 2.910(9) .
Ba1 O21 2.843(9) .
Ba1 O22 2.745(9) 6_654
Ba1 O32 2.777(11) 2_655
Ba1 O42 2.756(8) 2_665
O1 Ba1 2.998(12) 6_654
P1 O11 1.488(9) .
P1 O12 1.487(9) .
P1 O13 1.553(10) .
P1 C12 1.826(12) .
O11 Ba1 2.757(9) 6_655
P2 O21 1.481(9) .
P2 O22 1.487(9) .
P2 O23 1.555(10) .
P2 C10 1.813(11) .
O22 Ba1 2.745(9) 6_655
S3 O31 1.439(15) .
S3 O32 1.389(11) .
S3 O32 1.389(11) 3_655
S3 C1 1.780(18) .
O32 Ba1 2.777(11) 2_655
S4 O41 1.475(12) .
S4 O42 1.442(9) 3_655
S4 O42 1.442(9) .
S4 C5 1.762(18) .
O42 Ba1 2.756(8) 2_665
N1 C11 1.51(2) .
N1 C12 1.513(12) .
N1 C12 1.513(12) 3_655
N2 C9 1.52(2) .
N2 C10 1.506(12) .
N2 C10 1.506(12) 3_655
C1 C2 1.384(14) 3_655
C1 C2 1.384(14) .
C2 C3 1.387(14) .
C3 C4 1.386(13) .
C4 C3 1.386(13) 3_655
C4 C11 1.52(2) .
C5 C6 1.395(13) 3_655
C5 C6 1.395(13) .
C6 C7 1.384(16) .
C7 C8 1.393(15) .
C8 C7 1.393(15) 3_655
C8 C9 1.50(2) .

loop_
_geom_torsion_atom_site_label_1
_geom_torsion_atom_site_label_2
_geom_torsion_atom_site_label_3
_geom_torsion_atom_site_label_4
_geom_torsion
_geom_torsion_site_symmetry_1
_geom_torsion_site_symmetry_4
O11 P1 O12 Ba1 -1.4(6) . .
O11 P1 C12 N1 52.9(11) . .
O12 P1 O11 Ba1 1.4(6) . .
O12 P1 O11 Ba1 128.7(7) . 6_655
O12 P1 C12 N1 174.4(9) . .
O13 P1 O11 Ba1 1.0(10) . 6_655
O13 P1 O11 Ba1 -126.3(4) . .
O13 P1 O12 Ba1 126.0(5) . .
O13 P1 C12 N1 -68.6(11) . .
O21 P2 O22 Ba1 -91.3(8) . 6_655
O21 P2 C10 N2 -157.9(9) . .
O22 P2 O21 Ba1 13.2(8) . .
O22 P2 C10 N2 -34.2(10) . .
O23 P2 O21 Ba1 -117.0(6) . .
O23 P2 O22 Ba1 38.4(9) . 6_655
O23 P2 C10 N2 85.1(9) . .
S3 C1 C2 C3 172.5(11) . .
O31 S3 O32 Ba1 -45(2) . 2_655
O31 S3 C1 C2 -87.2(14) . .
O31 S3 C1 C2 87.2(14) . 3_655
O32 S3 O32 Ba1 83(3) 3_655 2_655
O32 S3 C1 C2 -32.0(17) 3_655 3_655
O32 S3 C1 C2 -153.7(15) . 3_655
O32 S3 C1 C2 153.7(15) 3_655 .
O32 S3 C1 C2 32.0(17) . .
S4 C5 C6 C7 175.4(11) . .
O41 S4 O42 Ba1 37.7(11) . 2_665
O41 S4 C5 C6 -86.8(14) . .
O41 S4 C5 C6 86.8(14) . 3_655
O42 S4 O42 Ba1 -92.0(10) 3_655 2_665
O42 S4 C5 C6 -32.0(16) . 3_655
O42 S4 C5 C6 -154.5(13) 3_655 3_655
O42 S4 C5 C6 32.0(16) 3_655 .
O42 S4 C5 C6 154.5(13) . .
C1 S3 O32 Ba1 -159(2) . 2_655
C1 C2 C3 C4 0(2) . .
C2 C1 C2 C3 -2(3) 3_655 .
C2 C3 C4 C3 2(3) . 3_655
C2 C3 C4 C11 -176.2(14) . .
C3 C4 C11 N1 90.7(14) 3_655 .
C3 C4 C11 N1 -90.7(14) . .
C5 S4 O42 Ba1 150.8(9) . 2_665
C5 C6 C7 C8 -1(2) . .
C6 C5 C6 C7 2(3) 3_655 .
C6 C7 C8 C7 -1(2) . 3_655
C6 C7 C8 C9 179.0(14) . .
C7 C8 C9 N2 89.9(13) 3_655 .
C7 C8 C9 N2 -89.9(13) . .
C9 N2 C10 P2 -75.8(13) . .
C10 P2 O21 Ba1 130.9(5) . .
C10 P2 O22 Ba1 152.3(7) . 6_655
C10 N2 C9 C8 -64.1(9) . .
C10 N2 C9 C8 64.1(9) 3_655 .
C10 N2 C10 P2 154.7(6) 3_655 .
C11 N1 C12 P1 72.3(13) . .
C12 P1 O11 Ba1 115.5(5) . .
C12 P1 O11 Ba1 -117.2(8) . 6_655
C12 P1 O12 Ba1 -121.6(5) . .
C12 N1 C11 C4 61.3(8) . .
C12 N1 C11 C4 -61.3(8) 3_655 .
C12 N1 C12 P1 -163.5(5) 3_655 .
